data_4502570
loop_
_publ_author_name
'Rowland, Clare E.'
'Belai, Nebebech'
'Knope, Karah E.'
'Cahill, Christopher L.'

_publ_section_title
;
 Hydrothermal Synthesis of Disulfide-Containing Uranyl Compounds: In Situ
 Ligand Synthesis versus Direct Assembly
;
_journal_issue 3
_journal_name_full 'Crystal Growth &amp; Design'
_journal_page_first 1390
_journal_paper_doi 10.1021/cg901390n
_journal_volume 10
_journal_year 2010
_chemical_formula_moiety 'C21 H13 O8 S3 U'
_chemical_formula_sum 'C21 H13 O8 S3 U'
_chemical_formula_weight 727.52
_chemical_name_systematic
;
 ?
;
_space_group_IT_number 15
_symmetry_cell_setting monoclinic
_symmetry_space_group_name_Hall '-C 2yc'
_symmetry_space_group_name_H-M 'C 1 2/c 1'
_atom_sites_solution_hydrogens geom
_atom_sites_solution_primary direct
_atom_sites_solution_secondary difmap
_audit_creation_method SHELXL-97
_cell_angle_alpha 90.00
_cell_angle_beta 112.2140(10)
_cell_angle_gamma 90.00
_cell_formula_units_Z 8
_cell_length_a 21.8290(11)
_cell_length_b 9.9841(5)
_cell_length_c 21.7784(11)
_cell_measurement_reflns_used 9815
_cell_measurement_temperature 295(2)
_cell_measurement_theta_max 30.04
_cell_measurement_theta_min 2.28
_cell_volume 4394.2(4)
_computing_cell_refinement 'Apex2 software suite (Bruker AXS)'
_computing_data_collection 'SMART v5.05 (Bruker AXS)'
_computing_data_reduction 'Apex2 software suite (Bruker AXS)'
_computing_molecular_graphics 'SHELXL-97 (Sheldrick, 2008)'
_computing_publication_material 'WINGX (Farrugia, 1998)'
_computing_structure_refinement 'SHELXL-97 (Sheldrick, 2008)'
_computing_structure_solution 'SHELXL-97 (Sheldrick, 1990)'
_diffrn_ambient_temperature 295(2)
_diffrn_measured_fraction_theta_full 0.947
_diffrn_measured_fraction_theta_max 0.947
_diffrn_measurement_device_type 'Bruker APEXII CCD'
_diffrn_measurement_method 'omega and phi scans'
_diffrn_radiation_monochromator graphite
_diffrn_radiation_source 'fine-focus sealed tube'
_diffrn_radiation_type MoK\a
_diffrn_radiation_wavelength 0.71073
_diffrn_reflns_av_R_equivalents 0.0245
_diffrn_reflns_av_sigmaI/netI 0.0156
_diffrn_reflns_limit_h_max 29
_diffrn_reflns_limit_h_min -30
_diffrn_reflns_limit_k_max 12
_diffrn_reflns_limit_k_min -13
_diffrn_reflns_limit_l_max 30
_diffrn_reflns_limit_l_min -29
_diffrn_reflns_number 41536
_diffrn_reflns_theta_full 30.39
_diffrn_reflns_theta_max 30.39
_diffrn_reflns_theta_min 2.02
_exptl_absorpt_coefficient_mu 7.720
_exptl_absorpt_correction_T_max 0.462
_exptl_absorpt_correction_T_min 0.124
_exptl_absorpt_correction_type empirical
_exptl_absorpt_process_details SADABS
_exptl_crystal_colour yellow
_exptl_crystal_density_diffrn 2.199
_exptl_crystal_density_method 'not measured'
_exptl_crystal_description block
_exptl_crystal_F_000 2744
_exptl_crystal_size_max 0.36
_exptl_crystal_size_mid 0.24
_exptl_crystal_size_min 0.10
_refine_diff_density_max 2.057
_refine_diff_density_min -1.048
_refine_diff_density_rms 0.093
_refine_ls_extinction_method none
_refine_ls_goodness_of_fit_ref 1.028
_refine_ls_hydrogen_treatment constr
_refine_ls_matrix_type full
_refine_ls_number_parameters 298
_refine_ls_number_reflns 6283
_refine_ls_number_restraints 0
_refine_ls_restrained_S_all 1.028
_refine_ls_R_factor_all 0.0341
_refine_ls_R_factor_gt 0.0246
_refine_ls_shift/su_max 0.002
_refine_ls_shift/su_mean 0.000
_refine_ls_structure_factor_coef Fsqd
_refine_ls_weighting_details 'calc w=1/[\s^2^(Fo^2^)+(0.0268P)^2^+14.0700P] where P=(Fo^2^+2Fc^2^)/3'
_refine_ls_weighting_scheme calc
_refine_ls_wR_factor_gt 0.0568
_refine_ls_wR_factor_ref 0.0614
_reflns_number_gt 5262
_reflns_number_total 6283
_reflns_threshold_expression >2\s(I)
_cod_data_source_file cg901390n_si_002.cif
_cod_data_source_block 2
_cod_original_sg_symbol_H-M 'C 2/c'
_cod_database_code 4502570

loop_
_symmetry_equiv_pos_as_xyz
'x, y, z'
'-x, y, -z+1/2'
'x+1/2, y+1/2, z'
'-x+1/2, y+1/2, -z+1/2'
'-x, -y, -z'
'x, -y, z-1/2'
'-x+1/2, -y+1/2, -z'
'x+1/2, -y+1/2, z-1/2'

loop_
_atom_site_label
_atom_site_type_symbol
_atom_site_fract_x
_atom_site_fract_y
_atom_site_fract_z
_atom_site_U_iso_or_equiv
_atom_site_adp_type
_atom_site_occupancy
_atom_site_symmetry_multiplicity
_atom_site_calc_flag
_atom_site_refinement_flags
U1 U 0.132111(5) 0.107863(12) 0.453481(6) 0.03968(5) Uani 1 1 d .
S1 S -0.27371(5) 0.27502(11) 0.16700(6) 0.0653(3) Uani 1 1 d .
S2 S 0.04776(4) 0.85156(9) 0.25428(5) 0.0469(2) Uani 1 1 d .
S3 S 0.15471(5) -0.66324(14) 0.67891(6) 0.0690(3) Uani 1 1 d .
O1 O 0.15503(13) 0.0559(3) 0.38810(14) 0.0567(6) Uani 1 1 d .
O2 O 0.10881(14) 0.1542(3) 0.51912(15) 0.0635(7) Uani 1 1 d .
O3 O 0.01450(12) 0.0309(3) 0.39425(14) 0.0550(7) Uani 1 1 d .
O4 O 0.04035(12) 0.2316(3) 0.37467(15) 0.0584(7) Uani 1 1 d .
O5 O 0.17245(12) 0.3200(3) 0.45417(15) 0.0595(7) Uani 1 1 d .
O6 O 0.23789(12) 0.0599(3) 0.52632(15) 0.0578(7) Uani 1 1 d .
O7 O 0.12348(12) -0.1269(2) 0.48167(15) 0.0536(7) Uani 1 1 d .
O8 O 0.01913(13) -0.1939(3) 0.45377(17) 0.0698(9) Uani 1 1 d .
H8 H 0.0117 -0.1272 0.4301 0.105 Uiso 1 1 calc R
C1 C -0.00270(16) 0.1419(4) 0.36418(19) 0.0446(8) Uani 1 1 d .
C2 C -0.07141(15) 0.1670(3) 0.31778(16) 0.0396(7) Uani 1 1 d .
C3 C -0.12342(16) 0.0844(3) 0.31398(19) 0.0449(8) Uani 1 1 d .
H3 H -0.1159 0.0097 0.3413 0.054 Uiso 1 1 calc R
C4 C -0.18707(17) 0.1128(4) 0.26935(19) 0.0476(8) Uani 1 1 d .
H4 H -0.2222 0.0571 0.2666 0.057 Uiso 1 1 calc R
C5 C -0.19766(16) 0.2242(3) 0.22922(17) 0.0441(7) Uani 1 1 d .
C6 C -0.1459(2) 0.3084(4) 0.2338(2) 0.0584(10) Uani 1 1 d .
H6 H -0.1535 0.3843 0.2072 0.070 Uiso 1 1 calc R
C7 C -0.08336(19) 0.2795(4) 0.2778(2) 0.0560(9) Uani 1 1 d .
H7 H -0.0485 0.3362 0.2809 0.067 Uiso 1 1 calc R
C8 C 0.20107(15) 0.4227(3) 0.44562(17) 0.0397(7) Uani 1 1 d .
C9 C 0.16159(14) 0.5307(3) 0.40117(15) 0.0356(6) Uani 1 1 d .
C10 C 0.09294(15) 0.5291(3) 0.37764(16) 0.0395(7) Uani 1 1 d .
H10 H 0.0713 0.4620 0.3912 0.047 Uiso 1 1 calc R
C11 C 0.05648(15) 0.6270(3) 0.33402(17) 0.0413(7) Uani 1 1 d .
H11 H 0.0105 0.6253 0.3183 0.050 Uiso 1 1 calc R
C12 C 0.08847(15) 0.7274(3) 0.31380(15) 0.0369(6) Uani 1 1 d .
C13 C 0.15727(16) 0.7303(4) 0.33810(17) 0.0446(7) Uani 1 1 d .
H13 H 0.1789 0.7985 0.3252 0.054 Uiso 1 1 calc R
C14 C 0.19359(16) 0.6320(3) 0.38131(18) 0.0428(7) Uani 1 1 d .
H14 H 0.2396 0.6338 0.3971 0.051 Uiso 1 1 calc R
C15 C 0.08273(16) -0.2050(4) 0.48704(19) 0.0456(8) Uani 1 1 d .
C16 C 0.10182(16) -0.3217(3) 0.53145(16) 0.0401(7) Uani 1 1 d .
C17 C 0.16693(16) -0.3668(3) 0.55682(18) 0.0429(7) Uani 1 1 d .
H17 H 0.1984 -0.3250 0.5441 0.051 Uiso 1 1 calc R
C18 C 0.18542(16) -0.4731(4) 0.60067(18) 0.0454(8) Uani 1 1 d .
H18 H 0.2290 -0.5032 0.6175 0.055 Uiso 1 1 calc R
C19 C 0.13771(16) -0.5341(4) 0.61922(16) 0.0440(7) Uani 1 1 d .
C20 C 0.07242(16) -0.4921(4) 0.59248(19) 0.0520(9) Uani 1 1 d .
H20 H 0.0407 -0.5362 0.6039 0.062 Uiso 1 1 calc R
C21 C 0.05427(17) -0.3858(4) 0.54920(19) 0.0478(8) Uani 1 1 d .
H21 H 0.0105 -0.3568 0.5319 0.057 Uiso 1 1 calc R

loop_
_atom_site_aniso_label
_atom_site_aniso_U_11
_atom_site_aniso_U_22
_atom_site_aniso_U_33
_atom_site_aniso_U_23
_atom_site_aniso_U_13
_atom_site_aniso_U_12
U1 0.02251(6) 0.03683(7) 0.05090(8) 0.00006(5) 0.00391(5) -0.00322(4)
S1 0.0488(5) 0.0509(5) 0.0644(6) -0.0070(5) -0.0145(4) 0.0147(4)
S2 0.0433(4) 0.0400(4) 0.0467(4) 0.0082(3) 0.0048(3) -0.0059(3)
S3 0.0352(4) 0.0994(9) 0.0621(6) 0.0397(6) 0.0069(4) -0.0093(5)
O1 0.0490(15) 0.0570(16) 0.0620(16) -0.0001(13) 0.0186(13) 0.0001(13)
O2 0.0410(14) 0.079(2) 0.0656(18) -0.0137(16) 0.0151(13) -0.0010(14)
O3 0.0321(11) 0.0412(13) 0.0712(17) 0.0080(12) -0.0038(11) -0.0034(10)
O4 0.0306(11) 0.0427(13) 0.0804(19) 0.0086(13) -0.0032(11) -0.0062(10)
O5 0.0341(12) 0.0383(13) 0.0822(19) 0.0098(13) -0.0053(12) -0.0043(10)
O6 0.0276(11) 0.0502(14) 0.0755(18) 0.0131(13) -0.0034(11) -0.0030(10)
O7 0.0363(12) 0.0420(13) 0.0748(18) 0.0120(12) 0.0121(12) -0.0045(10)
O8 0.0352(13) 0.0596(18) 0.104(2) 0.0275(17) 0.0141(14) -0.0010(12)
C1 0.0290(14) 0.0404(17) 0.054(2) -0.0007(14) 0.0043(14) -0.0007(12)
C2 0.0295(14) 0.0371(16) 0.0424(16) -0.0039(13) 0.0025(12) 0.0000(12)
C3 0.0318(15) 0.0387(17) 0.0534(19) 0.0048(14) 0.0038(14) 0.0002(12)
C4 0.0289(15) 0.0460(19) 0.057(2) -0.0023(16) 0.0034(14) -0.0021(13)
C5 0.0364(15) 0.0414(17) 0.0400(16) -0.0064(13) -0.0018(13) 0.0069(13)
C6 0.055(2) 0.052(2) 0.052(2) 0.0139(17) 0.0012(17) 0.0003(18)
C7 0.0444(19) 0.054(2) 0.059(2) 0.0080(18) 0.0066(17) -0.0094(16)
C8 0.0286(14) 0.0358(15) 0.0445(17) -0.0047(13) 0.0022(12) -0.0006(11)
C9 0.0284(13) 0.0339(14) 0.0368(15) -0.0048(12) 0.0036(11) -0.0018(11)
C10 0.0285(13) 0.0372(16) 0.0473(17) 0.0059(13) 0.0082(12) -0.0024(12)
C11 0.0267(13) 0.0426(17) 0.0481(18) 0.0064(14) 0.0066(12) -0.0010(12)
C12 0.0364(15) 0.0341(15) 0.0340(15) -0.0008(12) 0.0061(12) -0.0031(12)
C13 0.0362(16) 0.0452(18) 0.0476(18) 0.0021(14) 0.0104(14) -0.0100(14)
C14 0.0279(14) 0.0456(18) 0.0473(18) -0.0032(14) 0.0055(13) -0.0065(12)
C15 0.0345(15) 0.0411(17) 0.058(2) -0.0021(15) 0.0134(14) -0.0032(13)
C16 0.0373(15) 0.0386(16) 0.0433(17) -0.0047(13) 0.0141(13) -0.0066(13)
C17 0.0342(15) 0.0450(18) 0.0501(19) 0.0010(14) 0.0166(14) -0.0078(13)
C18 0.0303(14) 0.052(2) 0.0505(19) 0.0057(15) 0.0119(13) -0.0055(14)
C19 0.0355(15) 0.055(2) 0.0373(16) 0.0072(14) 0.0088(13) -0.0076(14)
C20 0.0305(15) 0.071(2) 0.053(2) 0.0099(18) 0.0139(14) -0.0085(16)
C21 0.0309(15) 0.059(2) 0.0510(19) 0.0027(16) 0.0123(14) -0.0030(14)

loop_
_atom_type_symbol
_atom_type_description
_atom_type_scat_dispersion_real
_atom_type_scat_dispersion_imag
_atom_type_scat_source
C C 0.0033 0.0016 'International Tables Vol C Tables 4.2.6.8 and 6.1.1.4'
O O 0.0106 0.0060 'International Tables Vol C Tables 4.2.6.8 and 6.1.1.4'
S S 0.1246 0.1234 'International Tables Vol C Tables 4.2.6.8 and 6.1.1.4'
U U -9.6767 9.6646 'International Tables Vol C Tables 4.2.6.8 and 6.1.1.4'
H H 0.0000 0.0000 'International Tables Vol C Tables 4.2.6.8 and 6.1.1.4'

loop_
_geom_angle_atom_site_label_1
_geom_angle_atom_site_label_2
_geom_angle_atom_site_label_3
_geom_angle
_geom_angle_site_symmetry_1
_geom_angle_site_symmetry_3
O2 U1 O1 178.16(14) . .
O2 U1 O5 88.84(14) . .
O1 U1 O5 92.96(13) . .
O2 U1 O6 91.02(13) . .
O1 U1 O6 88.76(12) . .
O5 U1 O6 84.55(9) . .
O2 U1 O4 91.49(13) . .
O1 U1 O4 89.35(12) . .
O5 U1 O4 75.32(8) . .
O6 U1 O4 159.66(9) . .
O2 U1 O7 88.55(14) . .
O1 U1 O7 89.62(12) . .
O5 U1 O7 161.63(9) . .
O6 U1 O7 77.31(9) . .
O4 U1 O7 122.93(8) . .
O2 U1 O3 86.81(12) . .
O1 U1 O3 92.43(12) . .
O5 U1 O3 126.88(8) . .
O6 U1 O3 148.38(9) . .
O4 U1 O3 51.95(8) . .
O7 U1 O3 71.10(8) . .
O2 U1 C1 88.97(12) . .
O1 U1 C1 91.08(12) . .
O5 U1 C1 100.85(9) . .
O6 U1 C1 174.59(10) . .
O4 U1 C1 25.72(9) . .
O7 U1 C1 97.28(9) . .
O3 U1 C1 26.23(9) . .
C5 S1 S3 106.89(14) . 8_445
C12 S2 S2 106.39(12) . 2
C19 S3 S1 105.47(13) . 8_546
C1 O3 U1 92.49(19) . .
C1 O4 U1 97.3(2) . .
C8 O5 U1 165.7(3) . .
C8 O6 U1 155.9(2) 7_556 .
C15 O7 U1 139.8(2) . .
C15 O8 H8 109.5 . .
O4 C1 O3 118.3(3) . .
O4 C1 C2 120.0(3) . .
O3 C1 C2 121.8(3) . .
O4 C1 U1 57.01(17) . .
O3 C1 U1 61.28(16) . .
C2 C1 U1 176.9(2) . .
C3 C2 C7 119.5(3) . .
C3 C2 C1 122.6(3) . .
C7 C2 C1 117.9(3) . .
C2 C3 C4 120.2(3) . .
C2 C3 H3 119.9 . .
C4 C3 H3 119.9 . .
C5 C4 C3 119.4(3) . .
C5 C4 H4 120.3 . .
C3 C4 H4 120.3 . .
C4 C5 C6 120.6(3) . .
C4 C5 S1 126.8(3) . .
C6 C5 S1 112.6(3) . .
C7 C6 C5 119.6(4) . .
C7 C6 H6 120.2 . .
C5 C6 H6 120.2 . .
C6 C7 C2 120.8(4) . .
C6 C7 H7 119.6 . .
C2 C7 H7 119.6 . .
O6 C8 O5 122.8(3) 7_556 .
O6 C8 C9 117.7(3) 7_556 .
O5 C8 C9 119.5(3) . .
C14 C9 C10 119.6(3) . .
C14 C9 C8 119.7(3) . .
C10 C9 C8 120.7(3) . .
C11 C10 C9 120.3(3) . .
C11 C10 H10 119.8 . .
C9 C10 H10 119.8 . .
C12 C11 C10 120.0(3) . .
C12 C11 H11 120.0 . .
C10 C11 H11 120.0 . .
C11 C12 C13 119.7(3) . .
C11 C12 S2 124.4(2) . .
C13 C12 S2 115.8(2) . .
C14 C13 C12 120.2(3) . .
C14 C13 H13 119.9 . .
C12 C13 H13 119.9 . .
C13 C14 C9 120.2(3) . .
C13 C14 H14 119.9 . .
C9 C14 H14 119.9 . .
O7 C15 O8 123.5(3) . .
O7 C15 C16 122.3(3) . .
O8 C15 C16 114.2(3) . .
C17 C16 C21 119.8(3) . .
C17 C16 C15 120.7(3) . .
C21 C16 C15 119.4(3) . .
C18 C17 C16 120.7(3) . .
C18 C17 H17 119.6 . .
C16 C17 H17 119.6 . .
C17 C18 C19 118.8(3) . .
C17 C18 H18 120.6 . .
C19 C18 H18 120.6 . .
C20 C19 C18 120.6(3) . .
C20 C19 S3 115.2(3) . .
C18 C19 S3 124.1(3) . .
C21 C20 C19 120.4(3) . .
C21 C20 H20 119.8 . .
C19 C20 H20 119.8 . .
C20 C21 C16 119.6(3) . .
C20 C21 H21 120.2 . .
C16 C21 H21 120.2 . .

loop_
_geom_bond_atom_site_label_1
_geom_bond_atom_site_label_2
_geom_bond_distance
_geom_bond_site_symmetry_2
U1 O2 1.751(3) .
U1 O1 1.757(3) .
U1 O5 2.292(3) .
U1 O6 2.304(2) .
U1 O4 2.426(2) .
U1 O7 2.448(2) .
U1 O3 2.518(2) .
U1 C1 2.869(3) .
S1 C5 1.774(3) .
S1 S3 2.0153(19) 8_445
S2 C12 1.771(3) .
S2 S2 2.0218(19) 2
S3 C19 1.768(4) .
S3 S1 2.0153(19) 8_546
O3 C1 1.269(4) .
O4 C1 1.255(4) .
O5 C8 1.250(4) .
O6 C8 1.250(4) 7_556
O7 C15 1.222(4) .
O8 C15 1.306(4) .
O8 H8 0.8200 .
C1 C2 1.479(4) .
C2 C3 1.380(5) .
C2 C7 1.384(5) .
C3 C4 1.391(5) .
C3 H3 0.9300 .
C4 C5 1.379(5) .
C4 H4 0.9300 .
C5 C6 1.380(5) .
C6 C7 1.371(5) .
C6 H6 0.9300 .
C7 H7 0.9300 .
C8 O6 1.250(4) 7_556
C8 C9 1.487(4) .
C9 C14 1.388(5) .
C9 C10 1.389(4) .
C10 C11 1.385(4) .
C10 H10 0.9300 .
C11 C12 1.385(4) .
C11 H11 0.9300 .
C12 C13 1.391(4) .
C13 C14 1.383(5) .
C13 H13 0.9300 .
C14 H14 0.9300 .
C15 C16 1.470(5) .
C16 C17 1.391(5) .
C16 C21 1.393(5) .
C17 C18 1.382(5) .
C17 H17 0.9300 .
C18 C19 1.392(4) .
C18 H18 0.9300 .
C19 C20 1.385(5) .
C20 C21 1.375(5) .
C20 H20 0.9300 .
C21 H21 0.9300 .

loop_
_geom_hbond_atom_site_label_D
_geom_hbond_atom_site_label_H
_geom_hbond_atom_site_label_A
_geom_hbond_distance_DH
_geom_hbond_distance_HA
_geom_hbond_distance_DA
_geom_hbond_angle_DHA
O8 H8 O3 0.82 1.77 2.575(4) 165.7
